data_7150712
loop_
_publ_author_name
'Lu, Ting'
'Hayashi, Ryuji'
'Hsung, Richard P.'
'DeKorver, Kyle A.'
'Lohse, Andrew G.'
'Song, Zhenlei'
'Tang, Yu'

_publ_section_title
;
 Synthesis of amido-spiro[2.2]pentanes via Simmons--Smith
 cyclopropanation of allenamides
;
_journal_issue 16
_journal_name_full 'Organic &amp; Biomolecular Chemistry'
_journal_page_first 3331
_journal_page_last 3337
_journal_paper_doi 10.1039/b908205k
_journal_volume 7
_journal_year 2009
_chemical_absolute_configuration rm
_chemical_formula_moiety 'C17 H15 N O2'
_chemical_formula_sum 'C17 H15 N O2'
_chemical_formula_weight 265.30
_chemical_name_common 07113a
_chemical_name_systematic
;
?
;
_space_group_IT_number 19
_symmetry_cell_setting orthorhombic
_symmetry_space_group_name_Hall 'P 2ac 2ab'
_symmetry_space_group_name_H-M 'P 21 21 21'
_atom_sites_solution_hydrogens geom
_atom_sites_solution_primary direct
_atom_sites_solution_secondary difmap
_audit_creation_method SHELXL-97
_cell_angle_alpha 90.00
_cell_angle_beta 90.00
_cell_angle_gamma 90.00
_cell_formula_units_Z 4
_cell_length_a 6.0167(5)
_cell_length_b 10.2379(9)
_cell_length_c 22.355(2)
_cell_measurement_reflns_used 2381
_cell_measurement_temperature 173(2)
_cell_measurement_theta_max 26.68
_cell_measurement_theta_min 2.70
_cell_volume 1377.0(2)
_computing_cell_refinement 'Bruker SMART'
_computing_data_collection 'Bruker SMART'
_computing_data_reduction 'Bruker SAINT'
_computing_molecular_graphics 'Bruker SHELXTL'
_computing_publication_material 'Bruker SHELXTL'
_computing_structure_refinement 'Bruker SHELXTL'
_computing_structure_solution 'Bruker SHELXTL'
_diffrn_ambient_temperature 173(2)
_diffrn_measured_fraction_theta_full 0.999
_diffrn_measured_fraction_theta_max 0.999
_diffrn_measurement_device_type 'CCD area detector'
_diffrn_measurement_method 'phi and omega scans'
_diffrn_radiation_monochromator graphite
_diffrn_radiation_source 'sealed tube'
_diffrn_radiation_type MoK\a
_diffrn_radiation_wavelength 0.71073
_diffrn_reflns_av_R_equivalents 0.0439
_diffrn_reflns_av_sigmaI/netI 0.0271
_diffrn_reflns_limit_h_max 7
_diffrn_reflns_limit_h_min 0
_diffrn_reflns_limit_k_max 13
_diffrn_reflns_limit_k_min 0
_diffrn_reflns_limit_l_max 28
_diffrn_reflns_limit_l_min 0
_diffrn_reflns_number 12782
_diffrn_reflns_theta_full 27.14
_diffrn_reflns_theta_max 27.14
_diffrn_reflns_theta_min 1.82
_exptl_absorpt_coefficient_mu 0.084
_exptl_absorpt_correction_T_max 0.9892
_exptl_absorpt_correction_T_min 0.9793
_exptl_absorpt_correction_type multi-scan
_exptl_absorpt_process_details 'SADABS (G. Sheldrick, 2003)'
_exptl_crystal_colour Colorless
_exptl_crystal_density_diffrn 1.280
_exptl_crystal_density_method 'not measured'
_exptl_crystal_description Block
_exptl_crystal_F_000 560
_exptl_crystal_size_max 0.25
_exptl_crystal_size_mid 0.20
_exptl_crystal_size_min 0.13
_refine_diff_density_max 0.123
_refine_diff_density_min -0.134
_refine_diff_density_rms 0.030
_refine_ls_abs_structure_details 'Flack H D (1983), Acta Cryst. A39, 876-881'
_refine_ls_abs_structure_Flack 2.5(17)
_refine_ls_extinction_method none
_refine_ls_goodness_of_fit_ref 1.054
_refine_ls_hydrogen_treatment constr
_refine_ls_matrix_type full
_refine_ls_number_parameters 181
_refine_ls_number_reflns 1790
_refine_ls_number_restraints 0
_refine_ls_restrained_S_all 1.054
_refine_ls_R_factor_all 0.0460
_refine_ls_R_factor_gt 0.0329
_refine_ls_shift/su_max 0.000
_refine_ls_shift/su_mean 0.000
_refine_ls_structure_factor_coef Fsqd
_refine_ls_weighting_details 'calc w=1/[\s^2^(Fo^2^)+(0.0388P)^2^+0.1181P] where P=(Fo^2^+2Fc^2^)/3'
_refine_ls_weighting_scheme calc
_refine_ls_wR_factor_gt 0.0761
_refine_ls_wR_factor_ref 0.0803
_reflns_number_gt 1431
_reflns_number_total 1790
_reflns_threshold_expression >2sigma(I)
_cod_data_source_file b908205k.txt
_cod_data_source_block 07113a
_cod_depositor_comments
;
The following automatic conversions were performed:
'_symmetry_cell_setting' value 'Orthorhombic' changed to 'orthorhombic'
according to '/home/saulius/struct/CIF-dictionaries/cif_core.dic'
dictionary named 'cif_core.dic' version 2.4.1 from
2010-06-29.

'_exptl_absorpt_correction_type' value 'Multi-scan' changed
to 'multi-scan' according to
'/home/saulius/struct/CIF-dictionaries/cif_core.dic' dictionary named
'cif_core.dic' version 2.4.1 from 2010-06-29.

Automatic conversion script
Id: cif_fix_enum 1527 2010-12-29 10:47:43Z saulius 
;
_cod_original_sg_symbol_H-M 'P2(1)2(1)2(1) '
_cod_database_code 7150712

loop_
_symmetry_equiv_pos_as_xyz
'x, y, z'
'-x+1/2, -y, z+1/2'
'-x, y+1/2, -z+1/2'
'x+1/2, -y+1/2, -z'

loop_
_atom_site_label
_atom_site_type_symbol
_atom_site_fract_x
_atom_site_fract_y
_atom_site_fract_z
_atom_site_U_iso_or_equiv
_atom_site_adp_type
_atom_site_occupancy
_atom_site_symmetry_multiplicity
_atom_site_calc_flag
_atom_site_refinement_flags
_atom_site_disorder_assembly
_atom_site_disorder_group
C1 C 0.3698(3) 0.32523(17) 0.08091(8) 0.0325(4) Uani 1 1 d . . .
C2 C 0.1847(4) 0.40487(18) 0.07215(8) 0.0388(5) Uani 1 1 d . . .
H2A H 0.0654 0.4022 0.1000 0.047 Uiso 1 1 calc R . .
C3 C 0.1726(4) 0.4881(2) 0.02323(9) 0.0444(5) Uani 1 1 d . . .
H3A H 0.0449 0.5413 0.0176 0.053 Uiso 1 1 calc R . .
C4 C 0.3452(4) 0.4939(2) -0.01727(9) 0.0466(5) Uani 1 1 d . . .
H4A H 0.3353 0.5496 -0.0512 0.056 Uiso 1 1 calc R . .
C5 C 0.5317(4) 0.4188(2) -0.00836(9) 0.0461(5) Uani 1 1 d . . .
H5A H 0.6526 0.4244 -0.0356 0.055 Uiso 1 1 calc R . .
C6 C 0.5440(4) 0.3350(2) 0.04025(8) 0.0390(5) Uani 1 1 d . . .
H6A H 0.6735 0.2833 0.0459 0.047 Uiso 1 1 calc R . .
C7 C 0.3843(3) 0.22775(18) 0.12943(8) 0.0333(4) Uani 1 1 d . . .
H7A H 0.5181 0.1791 0.1330 0.040 Uiso 1 1 calc R . .
C8 C 0.2232(3) 0.20355(17) 0.16837(8) 0.0324(4) Uani 1 1 d . . .
H8A H 0.0933 0.2560 0.1659 0.039 Uiso 1 1 calc R . .
N1 N 0.2281(3) 0.10760(14) 0.21267(6) 0.0326(4) Uani 1 1 d . . .
C9 C 0.0558(3) 0.09373(19) 0.25180(9) 0.0373(5) Uani 1 1 d . . .
O1 O -0.1156(2) 0.15427(15) 0.25243(6) 0.0475(4) Uani 1 1 d . . .
O2 O 0.1033(3) -0.00127(14) 0.29151(6) 0.0464(4) Uani 1 1 d . . .
C10 C 0.3291(4) -0.0442(2) 0.28382(8) 0.0463(5) Uani 1 1 d . . .
H10A H 0.3354 -0.1406 0.2807 0.056 Uiso 1 1 calc R . .
H10B H 0.4214 -0.0165 0.3182 0.056 Uiso 1 1 calc R . .
C11 C 0.4136(3) 0.01978(18) 0.22542(8) 0.0345(4) Uani 1 1 d . . .
H11A H 0.5507 0.0719 0.2338 0.041 Uiso 1 1 calc R . .
C12 C 0.4607(3) -0.07955(18) 0.17696(8) 0.0327(4) Uani 1 1 d . . .
C13 C 0.6647(3) -0.14292(19) 0.17715(8) 0.0378(5) Uani 1 1 d . . .
H13A H 0.7740 -0.1190 0.2058 0.045 Uiso 1 1 calc R . .
C14 C 0.7107(4) -0.2405(2) 0.13613(9) 0.0422(5) Uani 1 1 d . . .
H14A H 0.8508 -0.2833 0.1369 0.051 Uiso 1 1 calc R . .
C15 C 0.5535(4) -0.2758(2) 0.09411(9) 0.0468(5) Uani 1 1 d . . .
H15A H 0.5846 -0.3430 0.0660 0.056 Uiso 1 1 calc R . .
C16 C 0.3506(4) -0.2125(2) 0.09324(9) 0.0460(5) Uani 1 1 d . . .
H16A H 0.2424 -0.2359 0.0642 0.055 Uiso 1 1 calc R . .
C17 C 0.3038(3) -0.11494(18) 0.13446(8) 0.0377(5) Uani 1 1 d . . .
H17A H 0.1637 -0.0722 0.1336 0.045 Uiso 1 1 calc R . .

loop_
_atom_site_aniso_label
_atom_site_aniso_U_11
_atom_site_aniso_U_22
_atom_site_aniso_U_33
_atom_site_aniso_U_23
_atom_site_aniso_U_13
_atom_site_aniso_U_12
C1 0.0423(10) 0.0244(9) 0.0309(9) -0.0045(7) -0.0018(8) -0.0030(8)
C2 0.0481(12) 0.0332(10) 0.0351(9) 0.0007(9) 0.0016(9) 0.0020(10)
C3 0.0571(13) 0.0325(11) 0.0437(10) 0.0021(9) -0.0062(10) 0.0037(10)
C4 0.0744(15) 0.0305(10) 0.0350(9) 0.0030(9) -0.0008(11) -0.0011(12)
C5 0.0648(14) 0.0358(11) 0.0376(11) -0.0014(9) 0.0123(10) -0.0022(11)
C6 0.0472(11) 0.0290(10) 0.0408(10) -0.0032(9) 0.0040(9) 0.0013(9)
C7 0.0368(10) 0.0277(9) 0.0356(9) -0.0022(8) -0.0035(8) 0.0005(9)
C8 0.0377(10) 0.0251(9) 0.0344(9) 0.0009(8) -0.0067(8) 0.0015(8)
N1 0.0364(8) 0.0287(8) 0.0326(7) 0.0018(7) -0.0029(7) -0.0005(7)
C9 0.0433(12) 0.0304(10) 0.0380(10) -0.0015(9) -0.0029(9) -0.0112(9)
O1 0.0365(7) 0.0485(9) 0.0577(9) -0.0016(7) 0.0036(7) -0.0040(8)
O2 0.0599(9) 0.0384(8) 0.0409(7) 0.0058(7) 0.0054(7) -0.0052(8)
C10 0.0633(14) 0.0406(12) 0.0349(10) 0.0030(9) -0.0062(10) 0.0068(11)
C11 0.0363(10) 0.0296(10) 0.0376(9) 0.0014(8) -0.0104(8) -0.0019(9)
C12 0.0393(11) 0.0253(9) 0.0334(9) 0.0056(8) -0.0033(8) -0.0041(8)
C13 0.0391(11) 0.0356(10) 0.0387(9) 0.0076(9) -0.0059(8) -0.0009(9)
C14 0.0477(11) 0.0335(11) 0.0455(10) 0.0066(9) 0.0035(10) 0.0042(10)
C15 0.0652(14) 0.0330(11) 0.0423(11) -0.0017(10) 0.0043(11) 0.0028(11)
C16 0.0570(13) 0.0386(12) 0.0424(10) -0.0038(10) -0.0108(11) -0.0059(11)
C17 0.0391(10) 0.0321(10) 0.0419(10) 0.0025(9) -0.0078(9) -0.0013(9)

loop_
_atom_type_symbol
_atom_type_description
_atom_type_scat_dispersion_real
_atom_type_scat_dispersion_imag
_atom_type_scat_source
C C 0.0033 0.0016 'International Tables Vol C Tables 4.2.6.8 and 6.1.1.4'
H H 0.0000 0.0000 'International Tables Vol C Tables 4.2.6.8 and 6.1.1.4'
N N 0.0061 0.0033 'International Tables Vol C Tables 4.2.6.8 and 6.1.1.4'
O O 0.0106 0.0060 'International Tables Vol C Tables 4.2.6.8 and 6.1.1.4'

loop_
_geom_angle_atom_site_label_1
_geom_angle_atom_site_label_2
_geom_angle_atom_site_label_3
_geom_angle
_geom_angle_site_symmetry_1
_geom_angle_site_symmetry_3
_geom_angle_publ_flag
C6 C1 C2 117.93(17) . . ?
C6 C1 C7 118.94(17) . . ?
C2 C1 C7 123.07(17) . . ?
C3 C2 C1 120.75(19) . . ?
C3 C2 H2A 119.6 . . ?
C1 C2 H2A 119.6 . . ?
C4 C3 C2 120.3(2) . . ?
C4 C3 H3A 119.9 . . ?
C2 C3 H3A 119.9 . . ?
C5 C4 C3 119.69(18) . . ?
C5 C4 H4A 120.2 . . ?
C3 C4 H4A 120.2 . . ?
C4 C5 C6 120.2(2) . . ?
C4 C5 H5A 119.9 . . ?
C6 C5 H5A 119.9 . . ?
C5 C6 C1 121.1(2) . . ?
C5 C6 H6A 119.5 . . ?
C1 C6 H6A 119.5 . . ?
C8 C7 C1 124.42(18) . . ?
C8 C7 H7A 117.8 . . ?
C1 C7 H7A 117.8 . . ?
C7 C8 N1 125.59(18) . . ?
C7 C8 H8A 117.2 . . ?
N1 C8 H8A 117.2 . . ?
C9 N1 C8 120.83(16) . . ?
C9 N1 C11 113.04(14) . . ?
C8 N1 C11 126.01(16) . . ?
O1 C9 O2 123.07(18) . . ?
O1 C9 N1 127.25(18) . . ?
O2 C9 N1 109.68(17) . . ?
C9 O2 C10 110.00(16) . . ?
O2 C10 C11 106.37(16) . . ?
O2 C10 H10A 110.5 . . ?
C11 C10 H10A 110.5 . . ?
O2 C10 H10B 110.5 . . ?
C11 C10 H10B 110.5 . . ?
H10A C10 H10B 108.6 . . ?
N1 C11 C12 114.66(15) . . ?
N1 C11 C10 100.03(15) . . ?
C12 C11 C10 112.41(15) . . ?
N1 C11 H11A 109.8 . . ?
C12 C11 H11A 109.8 . . ?
C10 C11 H11A 109.8 . . ?
C17 C12 C13 118.79(17) . . ?
C17 C12 C11 122.58(17) . . ?
C13 C12 C11 118.53(17) . . ?
C14 C13 C12 120.80(18) . . ?
C14 C13 H13A 119.6 . . ?
C12 C13 H13A 119.6 . . ?
C15 C14 C13 120.2(2) . . ?
C15 C14 H14A 119.9 . . ?
C13 C14 H14A 119.9 . . ?
C14 C15 C16 119.5(2) . . ?
C14 C15 H15A 120.3 . . ?
C16 C15 H15A 120.3 . . ?
C15 C16 C17 120.46(19) . . ?
C15 C16 H16A 119.8 . . ?
C17 C16 H16A 119.8 . . ?
C12 C17 C16 120.32(19) . . ?
C12 C17 H17A 119.8 . . ?
C16 C17 H17A 119.8 . . ?

loop_
_geom_bond_atom_site_label_1
_geom_bond_atom_site_label_2
_geom_bond_distance
_geom_bond_site_symmetry_2
_geom_bond_publ_flag
C1 C6 1.391(3) . ?
C1 C2 1.394(3) . ?
C1 C7 1.476(2) . ?
C2 C3 1.388(3) . ?
C2 H2A 0.9500 . ?
C3 C4 1.379(3) . ?
C3 H3A 0.9500 . ?
C4 C5 1.375(3) . ?
C4 H4A 0.9500 . ?
C5 C6 1.387(3) . ?
C5 H5A 0.9500 . ?
C6 H6A 0.9500 . ?
C7 C8 1.326(3) . ?
C7 H7A 0.9500 . ?
C8 N1 1.395(2) . ?
C8 H8A 0.9500 . ?
N1 C9 1.364(2) . ?
N1 C11 1.461(2) . ?
C9 O1 1.203(2) . ?
C9 O2 1.347(2) . ?
O2 C10 1.438(3) . ?
C10 C11 1.547(3) . ?
C10 H10A 0.9900 . ?
C10 H10B 0.9900 . ?
C11 C12 1.513(3) . ?
C11 H11A 1.0000 . ?
C12 C17 1.387(3) . ?
C12 C13 1.388(3) . ?
C13 C14 1.384(3) . ?
C13 H13A 0.9500 . ?
C14 C15 1.381(3) . ?
C14 H14A 0.9500 . ?
C15 C16 1.383(3) . ?
C15 H15A 0.9500 . ?
C16 C17 1.388(3) . ?
C16 H16A 0.9500 . ?
C17 H17A 0.9500 . ?

loop_
_geom_torsion_atom_site_label_1
_geom_torsion_atom_site_label_2
_geom_torsion_atom_site_label_3
_geom_torsion_atom_site_label_4
_geom_torsion
_geom_torsion_site_symmetry_1
_geom_torsion_site_symmetry_2
_geom_torsion_site_symmetry_3
_geom_torsion_site_symmetry_4
_geom_torsion_publ_flag
C6 C1 C2 C3 2.0(3) . . . . ?
C7 C1 C2 C3 -175.18(17) . . . . ?
C1 C2 C3 C4 -0.6(3) . . . . ?
C2 C3 C4 C5 -1.3(3) . . . . ?
C3 C4 C5 C6 1.7(3) . . . . ?
C4 C5 C6 C1 -0.2(3) . . . . ?
C2 C1 C6 C5 -1.6(3) . . . . ?
C7 C1 C6 C5 175.68(17) . . . . ?
C6 C1 C7 C8 -175.40(18) . . . . ?
C2 C1 C7 C8 1.7(3) . . . . ?
C1 C7 C8 N1 176.56(16) . . . . ?
C7 C8 N1 C9 177.81(17) . . . . ?
C7 C8 N1 C11 2.2(3) . . . . ?
C8 N1 C9 O1 2.7(3) . . . . ?
C11 N1 C9 O1 178.89(18) . . . . ?
C8 N1 C9 O2 -177.54(15) . . . . ?
C11 N1 C9 O2 -1.4(2) . . . . ?
O1 C9 O2 C10 -173.13(17) . . . . ?
N1 C9 O2 C10 7.1(2) . . . . ?
C9 O2 C10 C11 -9.7(2) . . . . ?
C9 N1 C11 C12 116.15(18) . . . . ?
C8 N1 C11 C12 -67.9(2) . . . . ?
C9 N1 C11 C10 -4.33(19) . . . . ?
C8 N1 C11 C10 171.60(16) . . . . ?
O2 C10 C11 N1 8.09(19) . . . . ?
O2 C10 C11 C12 -114.00(18) . . . . ?
N1 C11 C12 C17 -20.5(2) . . . . ?
C10 C11 C12 C17 92.8(2) . . . . ?
N1 C11 C12 C13 163.14(16) . . . . ?
C10 C11 C12 C13 -83.5(2) . . . . ?
C17 C12 C13 C14 -0.6(3) . . . . ?
C11 C12 C13 C14 175.88(17) . . . . ?
C12 C13 C14 C15 0.3(3) . . . . ?
C13 C14 C15 C16 0.3(3) . . . . ?
C14 C15 C16 C17 -0.5(3) . . . . ?
C13 C12 C17 C16 0.3(3) . . . . ?
C11 C12 C17 C16 -175.95(18) . . . . ?
C15 C16 C17 C12 0.2(3) . . . . ?

loop_
_cod_related_entry_id
_cod_related_entry_database
_cod_related_entry_code
1 ChemSpider 30653391
